data_2000578
loop_
_publ_author_name
'Barlow, M. G.'
'Pritchard, R. G.'
'Sibous, L.'
'Tipping, A. E.'

_publ_section_title
;
 1,8-Dichloro-5-oxa-10-azatricyclo[5.3.1.0^3,8^]undecan-9-one:
 structure of a hydrolysed Diels-Alder addition product
;
_journal_issue 10
_journal_name_full 'Acta Crystallographica Section C'
_journal_page_first 1908
_journal_page_last 1909
_journal_paper_doi 10.1107/S0108270192007340
_journal_volume 48
_journal_year 1992
_chemical_formula_moiety 'C9 H11 Cl2 N O2'
_chemical_formula_sum 'C9 H11 Cl2 N O2'
_chemical_formula_weight 236.1
_chemical_name_systematic
;
1,8-dichloro-5-oxa-10-azatricyclo(5.3.1.0~3,8~)undecan-9-one
;
_space_group_IT_number 12
_symmetry_cell_setting monoclinic
_symmetry_space_group_name_Hall '-C 2y'
_symmetry_space_group_name_H-M 'C 1 2/m 1'
_cell_angle_alpha 90.0
_cell_angle_beta 107.38(3)
_cell_angle_gamma 90.0
_cell_formula_units_Z 4
_cell_length_a 12.669(5)
_cell_length_b 8.760(2)
_cell_length_c 9.475(5)
_cell_measurement_reflns_used 20
_cell_measurement_temperature 293
_cell_measurement_theta_max 22.2
_cell_measurement_theta_min 7.1
_cell_volume 1003.5(7)
_computing_cell_refinement 'MSC/AFC diffractometer control'
_computing_data_collection 'MSC/AFC diffractometer control'
_computing_data_reduction ' TEXSAN PROCESS (Molecular Structure Corporation, 1985)'
_computing_molecular_graphics 'ORTEPII (Johnson, 1976)'
_computing_publication_material 'TEXSAN FINISH'
_computing_structure_refinement 'TEXSAN LS '
_computing_structure_solution 'MITHRIL (Gilmore, 1984)'
_diffrn_ambient_temperature 293
_diffrn_measurement_device AFC-6S
_diffrn_measurement_method '\w/2\q scans'
_diffrn_radiation_monochromator graphite
_diffrn_radiation_source 'Rigaku sealed tube'
_diffrn_radiation_type MoK\a
_diffrn_radiation_wavelength 0.71069
_diffrn_reflns_av_R_equivalents 0.065
_diffrn_reflns_limit_h_max 14
_diffrn_reflns_limit_h_min 0
_diffrn_reflns_limit_k_max 10
_diffrn_reflns_limit_k_min 0
_diffrn_reflns_limit_l_max 10
_diffrn_reflns_limit_l_min -11
_diffrn_reflns_number 997
_diffrn_reflns_theta_max 25
_diffrn_reflns_theta_min 0
_diffrn_standards_decay_% 20
_diffrn_standards_interval_count 150
_diffrn_standards_number 3
_exptl_absorpt_coefficient_mu 0.62
_exptl_absorpt_correction_T_max 1.0
_exptl_absorpt_correction_T_min 0.79
_exptl_absorpt_correction_type 'azimuthal scans (DIFABS; Walker & Stuart, 1983)'
_exptl_crystal_colour colourless
_exptl_crystal_density_diffrn 1.562
_exptl_crystal_description block
_exptl_crystal_F_000 488
_exptl_crystal_size_max 0.3
_exptl_crystal_size_mid 0.3
_exptl_crystal_size_min 0.2
_refine_diff_density_max 0.32
_refine_diff_density_min -0.25
_refine_ls_goodness_of_fit_obs 1.95
_refine_ls_hydrogen_treatment refall
_refine_ls_matrix_type full
_refine_ls_number_parameters 99
_refine_ls_number_reflns 789
_refine_ls_R_factor_obs 0.036
_refine_ls_shift/esd_max 0.004
_refine_ls_structure_factor_coef F
_refine_ls_weighting_scheme sigma
_refine_ls_wR_factor_obs 0.044
_reflns_number_observed 789
_reflns_number_total 997
_reflns_observed_criterion I>2\s(I)
_cod_data_source_file al1017.cif
_cod_data_source_block al1017a
_cod_depositor_comments
;

  Changing the apparently incorrect symmetry operator
  '0.5-x,0.5+y,0.5-z' to '0.5-x,0.5+y,-z', because:

  1) the original symop set is not found in any COD spacegroup lists,
     but after correction the spacegroup list indeed belongs to the
     spacegroup 'C 1 2/m 1' as specified in the _H-M data item;

  2) before the correction, the crystal would contain polymer with
     close contacts; after the correction, the crystal contains four
     molecules of expected compostion and with reasonable packing;

  3) after the correction, the brutto formula is computed correctly by
     cod-tools.

  Saulius Gra\<zulis
  2014-06-18

;
_cod_original_cell_volume 1003.6(7)
_cod_original_sg_symbol_H-M 'C 2/m'
_cod_database_code 2000578

loop_
_symmetry_equiv_pos_as_xyz
x,y,z
x,-y,z
-x,y,-z
-x,-y,-z
0.5+x,0.5+y,z
0.5+x,0.5-y,z
0.5-x,0.5+y,-z
0.5-x,0.5-y,-z

loop_
_atom_site_aniso_label
_atom_site_aniso_U_11
_atom_site_aniso_U_22
_atom_site_aniso_U_33
_atom_site_aniso_U_12
_atom_site_aniso_U_13
_atom_site_aniso_U_23
_atom_site_aniso_type_symbol
Cl(1) 0.0555(6) 0.0577(7) 0.0433(5) 0 0.0183(4) 0 Cl
Cl(8) 0.0372(5) 0.0740(8) 0.0510(6) 0 0.0172(4) 0 Cl
C(1) 0.0328(18) 0.038(2) 0.0336(18) 0 0.0047(14) 0 C
C(2) 0.0452(16) 0.0427(16) 0.0461(16) 0.0064(14) 0.0061(13) 0.0069(13) C
C(3) 0.0387(14) 0.0446(17) 0.0530(16) 0.0102(13) 0.0089(12) 0.0054(14) C
C(4) 0.0402(17) 0.105(3) 0.074(2) 0.032(2) 0.0083(16) 0.025(2) C
O(5) 0.0343(17) 0.148(4) 0.063(2) 0 -0.0100(15) 0 O
C(8) 0.0225(17) 0.041(2) 0.0373(18) 0 0.0041(14) 0 C
C(9) 0.0263(17) 0.038(2) 0.0389(19) 0 0.0055(15) 0 C
N(10) 0.0225(16) 0.0497(19) 0.0376(17) 0 0.0028(13) 0 N
O(9) 0.0290(13) 0.0681(18) 0.0353(14) 0 0.0010(11) 0 O

loop_
_atom_site_label
_atom_site_fract_x
_atom_site_fract_y
_atom_site_fract_z
_atom_site_U_iso_or_equiv
Cl(1) 0.86304(8) 0 0.05118(10) 0.0514(5)
Cl(8) 0.66142(7) 0 0.55819(10) 0.0532(5)
C(1) 0.7913(3) 0 0.1873(4) 0.0360(10)
C(2) 0.7201(2) 0.1417(3) 0.1745(3) 0.0460(10)
C(3) 0.6658(2) 0.1406(3) 0.3007(3) 0.0460(10)
C(4) 0.5399(2) 0.1338(5) 0.2432(4) 0.075(2)
O(5) 0.5029(2) 0 0.1598(4) 0.087(2)
C(8) 0.7080(2) 0 0.3978(3) 0.0350(10)
C(9) 0.8352(3) 0 0.4496(4) 0.0350(10)
N(10) 0.8731(2) 0 0.3329(3) 0.0380(10)
O(9) 0.8921(2) 0 0.5789(2) 0.0460(10)
H(2A) 0.767(2) 0.230(3) 0.186(3) 0.047(8)
H(2B) 0.668(2) 0.138(3) 0.081(3) 0.051(8)
H(3) 0.687(2) 0.227(3) 0.361(3) 0.057(8)
H(4A) 0.513(3) 0.217(5) 0.174(4) 0.100(10)
H(4B) 0.506(2) 0.145(3) 0.332(3) 0.065(8)
H(10) 0.938(3) 0 0.345(4) 0.036(10)

loop_
_atom_type_symbol
_atom_type_description
_atom_type_scat_dispersion_real
_atom_type_scat_dispersion_imag
_atom_type_scat_source
C ? 0.002 0.002 'International Tables'
H ? 0.000 0.000 'International Tables'
Cl ? 0.132 0.159 'International Tables'
N ? 0.004 0.003 'International Tables'
O ? 0.008 0.006 'International Tables'

loop_
_geom_angle_atom_site_label_1
_geom_angle_atom_site_label_2
_geom_angle_atom_site_label_3
_geom_angle_site_symmetry_1
_geom_angle_site_symmetry_2
_geom_angle_site_symmetry_3
_geom_angle
_geom_angle_publ_flag
Cl(1) C(1) C(2) . . . 111.1(2) yes
Cl(1) C(1) N(10) . . . 108.2(2) yes
C(2) C(1) C(2) . . . 109.7(3) yes
C(2) C(1) N(10) . . . 108.3(2) yes
C(1) C(2) C(3) . . . 108.9(2) ?
C(2) C(3) C(4) . . . 112.5(2) ?
C(2) C(3) C(8) . . . 108.2(2) ?
C(4) C(3) C(8) . . . 108.8(3) ?
C(3) C(4) O(5) . . . 111.6(3) ?
C(4) O(5) C(4) . . . 112.1(4) ?
Cl(8) C(8) C(3) . . . 111.4(2) yes
Cl(8) C(8) C(9) . . . 108.0(2) yes
C(3) C(8) C(3) . . . 106.8(3) yes
C(3) C(8) C(9) . . . 109.6(2) yes
C(8) C(9) N(10) . . . 109.8(3) ?
C(8) C(9) O(9) . . . 124.6(3) ?
N(10) C(9) O(9) . . . 125.6(3) ?
C(1) N(10) C(9) . . . 117.1(3) ?
C(1) C(2) H(2A) . . . 108(2) ?
C(1) C(2) H(2B) . . . 107(2) ?
C(3) C(2) H(2A) . . . 109(2) ?
C(3) C(2) H(2B) . . . 112.0(10) ?
H(2A) C(2) H(2B) . . . 112(2) ?
C(2) C(3) H(3) . . . 111(2) ?
C(4) C(3) H(3) . . . 109(2) ?
C(8) C(3) H(3) . . . 107(2) ?
C(3) C(4) H(4A) . . . 109(2) ?
C(3) C(4) H(4B) . . . 110.0(10) ?
O(5) C(4) H(4A) . . . 105(2) ?
O(5) C(4) H(4B) . . . 112(2) ?
H(4A) C(4) H(4B) . . . 109(3) ?
C(1) N(10) H(10) . . . 123(2) ?
C(9) N(10) H(10) . . . 120(2) ?

loop_
_geom_bond_atom_site_label_1
_geom_bond_atom_site_label_2
_geom_bond_site_symmetry_1
_geom_bond_site_symmetry_2
_geom_bond_distance
_geom_bond_publ_flag
Cl(1) C(1) . . 1.786(4) yes
Cl(8) C(8) . . 1.787(3) yes
C(1) C(2) . . 1.518(3) yes
C(1) N(10) . . 1.457(4) yes
C(2) C(3) . . 1.548(4) yes
C(3) C(4) . . 1.525(4) yes
C(3) C(8) . . 1.535(3) yes
C(4) O(5) . . 1.413(4) yes
C(8) C(9) . . 1.539(4) yes
C(9) N(10) . . 1.330(4) yes
C(9) O(9) . . 1.222(4) yes
C(2) H(2A) . . 0.96(3) ?
C(2) H(2B) . . 0.93(2) ?
C(3) H(3) . . 0.93(3) ?
C(4) H(4A) . . 0.97(4) ?
C(4) H(4B) . . 1.06(3) ?
N(10) H(10) . . 0.80(4) ?

loop_
_geom_contact_atom_site_label_1
_geom_contact_atom_site_label_2
_geom_contact_distance
_geom_contact_site_symmetry_1
_geom_contact_site_symmetry_2
_geom_contact_publ_flag
? ? ? ? ? ?

loop_
_geom_torsion_atom_site_label_1
_geom_torsion_atom_site_label_2
_geom_torsion_atom_site_label_3
_geom_torsion_atom_site_label_4
_geom_torsion_site_symmetry_1
_geom_torsion_site_symmetry_2
_geom_torsion_site_symmetry_3
_geom_torsion_site_symmetry_4
_geom_torsion
_geom_torsion_publ_flag
? ? ? ? ? ? ? ? ? ?
